data_7244381
loop_
_publ_author_name
'Liu, Xiao-Dong'
'Wang, Qiu-An'
'Zhu, Yan-Ping'
'Peng, Zhi-Hong'
'Li, Jin-Heng'

_publ_section_title
;
 Copper-catalyzed aerobic hydroxyamination of alkenes of unsaturated keto
 oximes in EtOH toward cyclic nitrones
;
_journal_issue 6
_journal_name_full 'Green Chemistry'
_journal_page_first 2476
_journal_page_last 2482
_journal_paper_doi 10.1039/D2GC00017B
_journal_volume 24
_journal_year 2022
_chemical_formula_moiety C13H17NO2
_chemical_formula_sum 'C13 H17 N O2'
_chemical_formula_weight 219.27
_space_group_crystal_system orthorhombic
_space_group_IT_number 33
_space_group_name_Hall 'P 2c -2n'
_space_group_name_H-M_alt 'P n a 21'
_atom_sites_solution_hydrogens geom
_audit_creation_method SHELXL-2014/7
_audit_update_record
;
2021-09-01 deposited with the CCDC.	2022-02-09 downloaded from the CCDC.
;
_cell_angle_alpha 90
_cell_angle_beta 90
_cell_angle_gamma 90
_cell_formula_units_Z 4
_cell_length_a 10.1132(13)
_cell_length_b 5.7769(7)
_cell_length_c 20.392(3)
_cell_measurement_reflns_used 4006
_cell_measurement_temperature 296(2)
_cell_measurement_theta_max 24.72
_cell_measurement_theta_min 3.67
_cell_volume 1191.4(3)
_computing_cell_refinement 'Bruker SAINT'
_computing_data_collection 'Bruker APEX2'
_computing_data_reduction 'Bruker SAINT'
_computing_molecular_graphics 'Bruker SHELXTL'
_computing_publication_material 'Bruker SHELXTL'
_computing_structure_refinement 'SHELXL-2014/7 (Sheldrick, 2014)'
_computing_structure_solution 'SHELXS-97 (Sheldrick, 2008)'
_diffrn_ambient_temperature 296(2)
_diffrn_measured_fraction_theta_full 0.997
_diffrn_measured_fraction_theta_max 0.997
_diffrn_measurement_device_type 'Bruker APEX-II CCD'
_diffrn_measurement_method '\f and \w scans'
_diffrn_radiation_type MoK\a
_diffrn_radiation_wavelength 0.71073
_diffrn_reflns_av_R_equivalents 0.0203
_diffrn_reflns_av_unetI/netI 0.0172
_diffrn_reflns_Laue_measured_fraction_full 0.997
_diffrn_reflns_Laue_measured_fraction_max 0.997
_diffrn_reflns_limit_h_max 12
_diffrn_reflns_limit_h_min -12
_diffrn_reflns_limit_k_max 6
_diffrn_reflns_limit_k_min -6
_diffrn_reflns_limit_l_max 23
_diffrn_reflns_limit_l_min -24
_diffrn_reflns_number 8463
_diffrn_reflns_point_group_measured_fraction_full 0.991
_diffrn_reflns_point_group_measured_fraction_max 0.991
_diffrn_reflns_theta_full 25.242
_diffrn_reflns_theta_max 25.495
_diffrn_reflns_theta_min 3.666
_exptl_absorpt_coefficient_mu 0.082
_exptl_absorpt_correction_type multi-scan
_exptl_absorpt_process_details sadabs
_exptl_crystal_colour colourless
_exptl_crystal_density_diffrn 1.223
_exptl_crystal_description block
_exptl_crystal_F_000 472
_exptl_crystal_size_max 0.220
_exptl_crystal_size_mid 0.160
_exptl_crystal_size_min 0.150
_exptl_transmission_factor_max 1.0000
_exptl_transmission_factor_min 0.7145
_refine_diff_density_max 0.090
_refine_diff_density_min -0.104
_refine_diff_density_rms 0.021
_refine_ls_abs_structure_details
; 
 Flack x determined using 893 quotients [(I+)-(I-)]/[(I+)+(I-)] 
 (Parsons, Flack and Wagner, Acta Cryst. B69 (2013) 249-259). 
;
_refine_ls_abs_structure_Flack 1.1(4)
_refine_ls_extinction_method none
_refine_ls_goodness_of_fit_ref 1.040
_refine_ls_hydrogen_treatment constr
_refine_ls_matrix_type full
_refine_ls_number_parameters 148
_refine_ls_number_reflns 2194
_refine_ls_number_restraints 1
_refine_ls_restrained_S_all 1.040
_refine_ls_R_factor_all 0.0321
_refine_ls_R_factor_gt 0.0284
_refine_ls_shift/su_max 0.000
_refine_ls_shift/su_mean 0.000
_refine_ls_structure_factor_coef Fsqd
_refine_ls_weighting_details 'w=1/[\s^2^(Fo^2^)+(0.0425P)^2^+0.0916P] where P=(Fo^2^+2Fc^2^)/3'
_refine_ls_weighting_scheme calc
_refine_ls_wR_factor_gt 0.0738
_refine_ls_wR_factor_ref 0.0772
_reflns_Friedel_coverage 0.928
_reflns_Friedel_fraction_full 0.985
_reflns_Friedel_fraction_max 0.983
_reflns_number_gt 2020
_reflns_number_total 2194
_reflns_threshold_expression 'I > 2\s(I)'
_cod_data_source_file d2gc00017b3.cif
_cod_data_source_block A
_cod_depositor_comments 'Adding full bibliography for 7244381.cif.'
_cod_original_cell_volume 1191.3(3)
_cod_database_code 7244381
_shelx_shelxl_version_number 2014/7
_shelx_space_group_comment
; 
The symmetry employed for this shelxl refinement is uniquely defined 
by the following loop, which should always be used as a source of 
symmetry information in preference to the above space-group names. 
They are only intended as comments. 
;
_shelx_estimated_absorpt_t_min 0.982
_shelx_estimated_absorpt_t_max 0.988

loop_
_space_group_symop_operation_xyz
'x, y, z'
'-x, -y, z+1/2'
'x+1/2, -y+1/2, z'
'-x+1/2, y+1/2, z+1/2'

loop_
_atom_site_label
_atom_site_type_symbol
_atom_site_fract_x
_atom_site_fract_y
_atom_site_fract_z
_atom_site_U_iso_or_equiv
_atom_site_adp_type
_atom_site_occupancy
_atom_site_site_symmetry_order
_atom_site_calc_flag
_atom_site_refinement_flags_posn
_atom_site_refinement_flags_adp
_atom_site_refinement_flags_occupancy
_atom_site_disorder_assembly
_atom_site_disorder_group
O1 O 0.17438(17) -0.3144(2) 0.14390(8) 0.0602(4) Uani 1 1 d . . . . .
O2 O 0.07686(17) -0.3144(3) 0.02102(9) 0.0616(4) Uani 1 1 d . . . . .
H2 H 0.1152 -0.3755 0.0520 0.092 Uiso 1 1 calc R U . . .
C7 C 0.11781(19) 0.0174(3) 0.20369(10) 0.0434(5) Uani 1 1 d . . . . .
C8 C 0.0175(2) 0.2058(4) 0.19867(11) 0.0547(5) Uani 1 1 d . . . . .
H8A H 0.0598 0.3565 0.1995 0.066 Uiso 1 1 calc R U . . .
H8B H -0.0452 0.1968 0.2346 0.066 Uiso 1 1 calc R U . . .
C9 C -0.0514(2) 0.1654(4) 0.13303(12) 0.0550(6) Uani 1 1 d . . . . .
H9A H -0.0289 0.2872 0.1022 0.066 Uiso 1 1 calc R U . . .
H9B H -0.1466 0.1635 0.1388 0.066 Uiso 1 1 calc R U . . .
C10 C -0.0028(2) -0.0688(4) 0.10787(10) 0.0457(5) Uani 1 1 d . . . . .
H10 H -0.0742 -0.1822 0.1130 0.055 Uiso 1 1 calc R U . . .
C6 C 0.2127(2) -0.0040(4) 0.25746(10) 0.0468(5) Uani 1 1 d . . . . .
C5 C 0.2127(3) 0.1673(5) 0.30590(12) 0.0608(6) Uani 1 1 d . . . . .
H5 H 0.1544 0.2912 0.3027 0.073 Uiso 1 1 calc R U . . .
C1 C 0.3030(2) -0.1846(4) 0.26404(13) 0.0602(6) Uani 1 1 d . . . . .
H1A H 0.3057 -0.3009 0.2325 0.072 Uiso 1 1 calc R U . . .
C2 C 0.3885(3) -0.1930(6) 0.31675(14) 0.0747(8) Uani 1 1 d . . . . .
H2A H 0.4484 -0.3146 0.3202 0.090 Uiso 1 1 calc R U . . .
C4 C 0.2984(3) 0.1544(5) 0.35850(13) 0.0738(8) Uani 1 1 d . . . . .
H4 H 0.2962 0.2689 0.3905 0.089 Uiso 1 1 calc R U . . .
C3 C 0.3864(3) -0.0238(6) 0.36424(14) 0.0722(8) Uani 1 1 d . . . . .
H3 H 0.4440 -0.0307 0.3997 0.087 Uiso 1 1 calc R U . . .
N1 N 0.10521(15) -0.1274(3) 0.15481(8) 0.0443(4) Uani 1 1 d . . . . .
C13 C 0.1702(2) 0.0691(4) 0.02665(13) 0.0575(6) Uani 1 1 d . . . . .
H13A H 0.2415 0.0083 0.0525 0.086 Uiso 1 1 calc R U . . .
H13B H 0.1523 0.2255 0.0398 0.086 Uiso 1 1 calc R U . . .
H13C H 0.1944 0.0663 -0.0189 0.086 Uiso 1 1 calc R U . . .
C12 C -0.0627(2) -0.0054(5) -0.00954(13) 0.0679(7) Uani 1 1 d . . . . .
H12A H -0.0359 -0.0345 -0.0539 0.102 Uiso 1 1 calc R U . . .
H12B H -0.0803 0.1567 -0.0040 0.102 Uiso 1 1 calc R U . . .
H12C H -0.1413 -0.0923 0.0000 0.102 Uiso 1 1 calc R U . . .
C11 C 0.04705(19) -0.0785(4) 0.03701(10) 0.0467(5) Uani 1 1 d . . . . .

loop_
_atom_site_aniso_label
_atom_site_aniso_U_11
_atom_site_aniso_U_22
_atom_site_aniso_U_33
_atom_site_aniso_U_23
_atom_site_aniso_U_13
_atom_site_aniso_U_12
O1 0.0732(10) 0.0453(8) 0.0620(10) -0.0094(7) -0.0073(8) 0.0201(7)
O2 0.0731(11) 0.0496(9) 0.0620(10) -0.0132(7) 0.0004(9) -0.0015(8)
C7 0.0437(10) 0.0408(10) 0.0458(12) -0.0008(9) 0.0091(8) -0.0020(8)
C8 0.0541(12) 0.0497(12) 0.0603(14) -0.0083(11) 0.0076(10) 0.0075(9)
C9 0.0498(12) 0.0543(13) 0.0609(14) -0.0008(11) 0.0038(10) 0.0108(10)
C10 0.0383(10) 0.0448(11) 0.0541(12) 0.0004(9) 0.0016(9) -0.0021(9)
C6 0.0477(11) 0.0505(12) 0.0421(11) -0.0004(9) 0.0110(9) -0.0068(9)
C5 0.0591(15) 0.0658(15) 0.0573(15) -0.0127(12) 0.0052(11) -0.0007(12)
C1 0.0677(15) 0.0620(15) 0.0508(13) -0.0004(11) -0.0020(11) 0.0069(12)
C2 0.0820(19) 0.082(2) 0.0599(16) 0.0060(14) -0.0109(14) 0.0111(15)
C4 0.0820(19) 0.090(2) 0.0495(14) -0.0178(14) 0.0053(13) -0.0157(16)
C3 0.0741(18) 0.093(2) 0.0498(14) 0.0051(14) -0.0070(13) -0.0095(16)
N1 0.0460(9) 0.0390(9) 0.0480(10) -0.0018(8) 0.0043(7) 0.0032(7)
C13 0.0509(12) 0.0567(13) 0.0649(15) 0.0007(12) 0.0096(11) -0.0077(10)
C12 0.0559(14) 0.0908(19) 0.0570(15) 0.0021(13) -0.0067(12) 0.0016(13)
C11 0.0427(10) 0.0474(11) 0.0501(11) -0.0035(10) 0.0016(9) -0.0034(9)

loop_
_atom_type_symbol
_atom_type_description
_atom_type_scat_dispersion_real
_atom_type_scat_dispersion_imag
_atom_type_scat_source
C C 0.0033 0.0016 'International Tables Vol C Tables 4.2.6.8 and 6.1.1.4'
H H 0.0000 0.0000 'International Tables Vol C Tables 4.2.6.8 and 6.1.1.4'
N N 0.0061 0.0033 'International Tables Vol C Tables 4.2.6.8 and 6.1.1.4'
O O 0.0106 0.0060 'International Tables Vol C Tables 4.2.6.8 and 6.1.1.4'

loop_
_geom_angle_atom_site_label_1
_geom_angle_atom_site_label_2
_geom_angle_atom_site_label_3
_geom_angle
_geom_angle_site_symmetry_1
_geom_angle_site_symmetry_3
_geom_angle_publ_flag
C11 O2 H2 109.5 . . ?
N1 C7 C6 125.57(18) . . ?
N1 C7 C8 110.38(18) . . ?
C6 C7 C8 124.01(18) . . ?
C7 C8 C9 105.02(17) . . ?
C7 C8 H8A 110.7 . . ?
C9 C8 H8A 110.7 . . ?
C7 C8 H8B 110.7 . . ?
C9 C8 H8B 110.7 . . ?
H8A C8 H8B 108.8 . . ?
C8 C9 C10 106.43(18) . . ?
C8 C9 H9A 110.4 . . ?
C10 C9 H9A 110.4 . . ?
C8 C9 H9B 110.4 . . ?
C10 C9 H9B 110.4 . . ?
H9A C9 H9B 108.6 . . ?
N1 C10 C9 102.75(16) . . ?
N1 C10 C11 110.85(16) . . ?
C9 C10 C11 117.06(18) . . ?
N1 C10 H10 108.6 . . ?
C9 C10 H10 108.6 . . ?
C11 C10 H10 108.6 . . ?
C1 C6 C5 117.5(2) . . ?
C1 C6 C7 124.44(19) . . ?
C5 C6 C7 118.0(2) . . ?
C4 C5 C6 120.7(3) . . ?
C4 C5 H5 119.6 . . ?
C6 C5 H5 119.6 . . ?
C2 C1 C6 120.8(2) . . ?
C2 C1 H1A 119.6 . . ?
C6 C1 H1A 119.6 . . ?
C3 C2 C1 120.9(3) . . ?
C3 C2 H2A 119.6 . . ?
C1 C2 H2A 119.6 . . ?
C3 C4 C5 121.1(3) . . ?
C3 C4 H4 119.5 . . ?
C5 C4 H4 119.5 . . ?
C4 C3 C2 119.0(3) . . ?
C4 C3 H3 120.5 . . ?
C2 C3 H3 120.5 . . ?
O1 N1 C7 127.35(18) . . ?
O1 N1 C10 118.07(16) . . ?
C7 N1 C10 114.57(16) . . ?
C11 C13 H13A 109.5 . . ?
C11 C13 H13B 109.5 . . ?
H13A C13 H13B 109.5 . . ?
C11 C13 H13C 109.5 . . ?
H13A C13 H13C 109.5 . . ?
H13B C13 H13C 109.5 . . ?
C11 C12 H12A 109.5 . . ?
C11 C12 H12B 109.5 . . ?
H12A C12 H12B 109.5 . . ?
C11 C12 H12C 109.5 . . ?
H12A C12 H12C 109.5 . . ?
H12B C12 H12C 109.5 . . ?
O2 C11 C12 105.99(18) . . ?
O2 C11 C13 109.17(17) . . ?
C12 C11 C13 110.8(2) . . ?
O2 C11 C10 108.58(18) . . ?
C12 C11 C10 109.78(17) . . ?
C13 C11 C10 112.32(18) . . ?

loop_
_geom_bond_atom_site_label_1
_geom_bond_atom_site_label_2
_geom_bond_distance
_geom_bond_site_symmetry_2
_geom_bond_publ_flag
O1 N1 1.306(2) . ?
O2 C11 1.433(3) . ?
O2 H2 0.8200 . ?
C7 N1 1.307(3) . ?
C7 C6 1.463(3) . ?
C7 C8 1.491(3) . ?
C8 C9 1.527(3) . ?
C8 H8A 0.9700 . ?
C8 H8B 0.9700 . ?
C9 C10 1.528(3) . ?
C9 H9A 0.9700 . ?
C9 H9B 0.9700 . ?
C10 N1 1.492(3) . ?
C10 C11 1.531(3) . ?
C10 H10 0.9800 . ?
C6 C1 1.393(3) . ?
C6 C5 1.398(3) . ?
C5 C4 1.381(4) . ?
C5 H5 0.9300 . ?
C1 C2 1.380(4) . ?
C1 H1A 0.9300 . ?
C2 C3 1.376(4) . ?
C2 H2A 0.9300 . ?
C4 C3 1.366(4) . ?
C4 H4 0.9300 . ?
C3 H3 0.9300 . ?
C13 C11 1.524(3) . ?
C13 H13A 0.9600 . ?
C13 H13B 0.9600 . ?
C13 H13C 0.9600 . ?
C12 C11 1.521(3) . ?
C12 H12A 0.9600 . ?
C12 H12B 0.9600 . ?
C12 H12C 0.9600 . ?

loop_
_geom_hbond_atom_site_label_D
_geom_hbond_atom_site_label_H
_geom_hbond_atom_site_label_A
_geom_hbond_distance_DH
_geom_hbond_distance_HA
_geom_hbond_distance_DA
_geom_hbond_angle_DHA
_geom_hbond_site_symmetry_A
C10 H10 O1 0.98 2.62 3.413(3) 138.2 3_445
C8 H8A O1 0.97 2.50 3.383(3) 151.5 1_565
O2 H2 N1 0.82 2.54 2.948(2) 111.9 .
O2 H2 O1 0.82 2.00 2.693(2) 141.9 .
C10 H10 O1 0.98 2.62 3.413(3) 138.2 3_445
C8 H8A O1 0.97 2.50 3.383(3) 151.5 1_565
O2 H2 N1 0.82 2.54 2.948(2) 111.9 .
O2 H2 O1 0.82 2.00 2.693(2) 141.9 .

loop_
_geom_torsion_atom_site_label_1
_geom_torsion_atom_site_label_2
_geom_torsion_atom_site_label_3
_geom_torsion_atom_site_label_4
_geom_torsion
_geom_torsion_site_symmetry_1
_geom_torsion_site_symmetry_2
_geom_torsion_site_symmetry_3
_geom_torsion_site_symmetry_4
_geom_torsion_publ_flag
N1 C7 C8 C9 -5.8(2) . . . . ?
C6 C7 C8 C9 176.31(18) . . . . ?
C7 C8 C9 C10 9.0(2) . . . . ?
C8 C9 C10 N1 -8.7(2) . . . . ?
C8 C9 C10 C11 -130.4(2) . . . . ?
N1 C7 C6 C1 -0.4(3) . . . . ?
C8 C7 C6 C1 177.2(2) . . . . ?
N1 C7 C6 C5 -180.0(2) . . . . ?
C8 C7 C6 C5 -2.4(3) . . . . ?
C1 C6 C5 C4 -0.8(3) . . . . ?
C7 C6 C5 C4 178.8(2) . . . . ?
C5 C6 C1 C2 0.2(4) . . . . ?
C7 C6 C1 C2 -179.3(2) . . . . ?
C6 C1 C2 C3 0.3(4) . . . . ?
C6 C5 C4 C3 0.8(4) . . . . ?
C5 C4 C3 C2 -0.3(4) . . . . ?
C1 C2 C3 C4 -0.2(5) . . . . ?
C6 C7 N1 O1 -1.0(3) . . . . ?
C8 C7 N1 O1 -178.82(19) . . . . ?
C6 C7 N1 C10 177.93(18) . . . . ?
C8 C7 N1 C10 0.1(2) . . . . ?
C9 C10 N1 O1 -175.38(17) . . . . ?
C11 C10 N1 O1 -49.6(2) . . . . ?
C9 C10 N1 C7 5.6(2) . . . . ?
C11 C10 N1 C7 131.45(19) . . . . ?
N1 C10 C11 O2 67.6(2) . . . . ?
C9 C10 C11 O2 -175.00(17) . . . . ?
N1 C10 C11 C12 -176.91(18) . . . . ?
C9 C10 C11 C12 -59.5(2) . . . . ?
N1 C10 C11 C13 -53.2(2) . . . . ?
C9 C10 C11 C13 64.2(2) . . . . ?
